data_4502680
loop_
_publ_author_name
'Aitipamula, Srinivasulu'
'Chow, Pui Shan'
'Tan, Reginald B. H.'

_publ_section_title
;
 Polymorphs and Solvates of a Cocrystal Involving an Analgesic Drug,
 Ethenzamide, and 3,5-Dinitrobenzoic Acid
;
_journal_issue 5
_journal_name_full 'Crystal Growth &amp; Design'
_journal_page_first 2229
_journal_paper_doi 10.1021/cg9015178
_journal_volume 10
_journal_year 2010
_chemical_formula_moiety '2(C9 H11 N O2), 2(C7 H4 N2 O6), C4 H8 O'
_chemical_formula_sum 'C36 H38 N6 O17'
_chemical_formula_weight 826.72
_chemical_name_common
;
0.5 thf solvate of 1:1 cocrystal of ethenzamide and 3,5-dinitrobenzoic acid
;
_chemical_name_systematic
;
0.5 thf solvate of 1:1 cocrystal of ethenzamide and 3,5-dinitrobenzoic acid
;
_space_group_IT_number 2
_symmetry_cell_setting triclinic
_symmetry_space_group_name_Hall '-P 1'
_symmetry_space_group_name_H-M 'P -1'
_atom_sites_solution_hydrogens geom
_atom_sites_solution_primary direct
_atom_sites_solution_secondary difmap
_audit_creation_method SHELXL-97
_cell_angle_alpha 99.50(3)
_cell_angle_beta 91.41(3)
_cell_angle_gamma 102.29(3)
_cell_formula_units_Z 1
_cell_length_a 7.6358(15)
_cell_length_b 8.3248(17)
_cell_length_c 15.291(3)
_cell_measurement_reflns_used 2481
_cell_measurement_temperature 110(2)
_cell_measurement_theta_max 31.1596
_cell_measurement_theta_min 2.5430
_cell_volume 934.9(4)
_computing_cell_refinement 'CrystalClear (Rigaku Inc., 2008)'
_computing_data_collection 'CrystalClear (Rigaku Inc., 2008)'
_computing_data_reduction 'CrystalClear (Rigaku Inc., 2008)'
_computing_structure_refinement 'SHELXL-97 (Sheldrick, 1997)'
_computing_structure_solution 'SHELXS-97 (Sheldrick, 1990)'
_diffrn_ambient_temperature 110(2)
_diffrn_measured_fraction_theta_full 0.987
_diffrn_measured_fraction_theta_max 0.987
_diffrn_measurement_device_type 'Rigaku Saturn 70 CCD area detector'
_diffrn_measurement_method '\w scans'
_diffrn_radiation_monochromator graphite
_diffrn_radiation_source 'fine-focus sealed tube'
_diffrn_radiation_type MoK\a
_diffrn_radiation_wavelength 0.71073
_diffrn_reflns_av_R_equivalents 0.0192
_diffrn_reflns_av_sigmaI/netI 0.0203
_diffrn_reflns_limit_h_max 10
_diffrn_reflns_limit_h_min -8
_diffrn_reflns_limit_k_max 11
_diffrn_reflns_limit_k_min -10
_diffrn_reflns_limit_l_max 17
_diffrn_reflns_limit_l_min -20
_diffrn_reflns_number 13126
_diffrn_reflns_theta_full 28.28
_diffrn_reflns_theta_max 28.28
_diffrn_reflns_theta_min 1.35
_exptl_absorpt_coefficient_mu 0.118
_exptl_absorpt_correction_T_max 0.9790
_exptl_absorpt_correction_T_min 0.9700
_exptl_absorpt_correction_type multi-scan
_exptl_absorpt_process_details 'R. H. Blessing, Acta Cryst. 1995 A51, 33-38'
_exptl_crystal_colour colorless
_exptl_crystal_density_diffrn 1.468
_exptl_crystal_density_method 'not measured'
_exptl_crystal_description block
_exptl_crystal_F_000 432
_exptl_crystal_size_max 0.44
_exptl_crystal_size_mid 0.31
_exptl_crystal_size_min 0.18
_refine_diff_density_max 0.406
_refine_diff_density_min -0.316
_refine_diff_density_rms 0.064
_refine_ls_extinction_method none
_refine_ls_goodness_of_fit_ref 1.143
_refine_ls_hydrogen_treatment mixed
_refine_ls_matrix_type full
_refine_ls_number_parameters 288
_refine_ls_number_reflns 4580
_refine_ls_number_restraints 0
_refine_ls_restrained_S_all 1.143
_refine_ls_R_factor_all 0.0604
_refine_ls_R_factor_gt 0.0569
_refine_ls_shift/su_max 0.001
_refine_ls_shift/su_mean 0.000
_refine_ls_structure_factor_coef Fsqd
_refine_ls_weighting_details 'calc w=1/[\s^2^(Fo^2^)+(0.0938P)^2^+0.2667P] where P=(Fo^2^+2Fc^2^)/3'
_refine_ls_weighting_scheme calc
_refine_ls_wR_factor_gt 0.1574
_refine_ls_wR_factor_ref 0.1643
_reflns_number_gt 4294
_reflns_number_total 4580
_reflns_threshold_expression >2sigma(I)
_cod_data_source_file cg9015178_si_001.cif
_cod_data_source_block EA+DNBA-THF
_cod_depositor_comments
;
The following automatic conversions were performed:

'_symmetry_cell_setting' value 'Triclinic' changed to 'triclinic'
according to /home/saulius/struct/CIF-dictionaries/cif_core.dic
dictionary named 'cif_core.dic' version 2.4.2 from 2011-04-26.

Automatic conversion script
Id: cif_fix_values 1715 2011-07-08 13:25:40Z adriana 
;
_cod_original_sg_symbol_H-M P-1
_cod_database_code 4502680

loop_
_symmetry_equiv_pos_as_xyz
'x, y, z'
'-x, -y, -z'

loop_
_atom_site_label
_atom_site_type_symbol
_atom_site_fract_x
_atom_site_fract_y
_atom_site_fract_z
_atom_site_U_iso_or_equiv
_atom_site_adp_type
_atom_site_occupancy
_atom_site_symmetry_multiplicity
_atom_site_calc_flag
_atom_site_refinement_flags
O1 O 0.65618(14) 0.49547(12) 0.38798(7) 0.0254(2) Uani 1 1 d .
O2 O 0.89069(15) 0.99319(13) 0.38423(7) 0.0288(3) Uani 1 1 d .
N1 N 0.85128(18) 0.78986(16) 0.46523(8) 0.0275(3) Uani 1 1 d .
C2 C 0.61042(18) 0.56597(17) 0.31913(9) 0.0222(3) Uani 1 1 d .
C7 C 0.81510(18) 0.84782(16) 0.39272(9) 0.0223(3) Uani 1 1 d .
C5 C 0.5261(2) 0.71763(19) 0.17810(10) 0.0272(3) Uani 1 1 d .
H5 H 0.4969 0.7693 0.1304 0.033 Uiso 1 1 calc R
C8 C 0.56386(19) 0.32591(17) 0.39227(9) 0.0247(3) Uani 1 1 d .
H8A H 0.5881 0.2478 0.3401 0.030 Uiso 1 1 calc R
H8B H 0.4326 0.3174 0.3931 0.030 Uiso 1 1 calc R
C1 C 0.68612(18) 0.73756(17) 0.32085(9) 0.0215(3) Uani 1 1 d .
C4 C 0.45562(19) 0.54912(19) 0.17731(10) 0.0267(3) Uani 1 1 d .
H4 H 0.3789 0.4849 0.1283 0.032 Uiso 1 1 calc R
C9 C 0.6347(2) 0.28467(18) 0.47677(10) 0.0292(3) Uani 1 1 d .
H9A H 0.7645 0.2928 0.4749 0.044 Uiso 1 1 calc R
H9B H 0.5750 0.1709 0.4827 0.044 Uiso 1 1 calc R
H9C H 0.6108 0.3636 0.5277 0.044 Uiso 1 1 calc R
C6 C 0.63981(19) 0.80957(18) 0.24966(10) 0.0256(3) Uani 1 1 d .
H6 H 0.6876 0.9249 0.2502 0.031 Uiso 1 1 calc R
C3 C 0.49609(19) 0.47378(18) 0.24713(10) 0.0260(3) Uani 1 1 d .
H3 H 0.4459 0.3588 0.2461 0.031 Uiso 1 1 calc R
O4 O -0.09605(15) 0.21272(13) 0.27876(8) 0.0304(3) Uani 1 1 d .
O3 O 0.09952(16) 0.37451(14) 0.38602(8) 0.0337(3) Uani 1 1 d .
O5 O 0.25133(18) 1.05656(15) 0.25004(8) 0.0389(3) Uani 1 1 d .
O6 O 0.31159(17) 0.96139(15) 0.36825(8) 0.0389(3) Uani 1 1 d .
N3 N -0.14992(17) 0.57936(17) 0.04966(8) 0.0278(3) Uani 1 1 d .
N2 N 0.23878(17) 0.94518(16) 0.29417(9) 0.0286(3) Uani 1 1 d .
C11 C 0.12148(18) 0.64930(18) 0.30133(9) 0.0236(3) Uani 1 1 d .
H11 H 0.1841 0.6665 0.3577 0.028 Uiso 1 1 calc R
O8 O -0.23595(18) 0.43919(15) 0.01797(8) 0.0409(3) Uani 1 1 d .
O7 O -0.13499(19) 0.69982(16) 0.01213(8) 0.0415(3) Uani 1 1 d .
C10 C 0.01934(18) 0.49216(17) 0.26404(9) 0.0219(3) Uani 1 1 d .
C13 C 0.04295(19) 0.76082(18) 0.17251(9) 0.0240(3) Uani 1 1 d .
H13 H 0.0509 0.8516 0.1414 0.029 Uiso 1 1 calc R
C14 C -0.05665(19) 0.60277(18) 0.13762(9) 0.0236(3) Uani 1 1 d .
C12 C 0.13024(18) 0.77963(17) 0.25501(9) 0.0238(3) Uani 1 1 d .
C15 C -0.07168(18) 0.46767(17) 0.18110(9) 0.0234(3) Uani 1 1 d .
H15 H -0.1421 0.3612 0.1552 0.028 Uiso 1 1 calc R
C16 C 0.01284(19) 0.35471(18) 0.31657(10) 0.0252(3) Uani 1 1 d .
C17 C 0.4465(5) 0.1036(4) 0.0512(2) 0.0777(8) Uani 1 1 d .
H17B H 0.4842 0.2040 0.0236 0.083(9) Uiso 1 1 calc R
H17A H 0.3584 0.1299 0.0947 0.46(8) Uiso 1 1 calc R
C18 C 0.6569(4) 0.0277(3) 0.0201(2) 0.0775(9) Uani 1 1 d .
H18A H 0.7592 -0.0161 0.0399 0.20(3) Uiso 1 1 calc R
H18B H 0.7090 0.1236 -0.0087 0.083(9) Uiso 1 1 calc R
O9 O 0.5843(5) 0.0933(4) 0.0970(2) 0.0626(9) Uani 0.50 1 d P
H2 H 0.933(3) 0.858(3) 0.5112(14) 0.036(5) Uiso 1 1 d .
H1 H 0.799(3) 0.684(3) 0.4706(16) 0.049(6) Uiso 1 1 d .
H7 H -0.093(3) 0.136(3) 0.3151(17) 0.054(7) Uiso 1 1 d .

loop_
_atom_site_aniso_label
_atom_site_aniso_U_11
_atom_site_aniso_U_22
_atom_site_aniso_U_33
_atom_site_aniso_U_23
_atom_site_aniso_U_13
_atom_site_aniso_U_12
O1 0.0301(5) 0.0192(5) 0.0244(5) 0.0061(4) -0.0070(4) -0.0012(4)
O2 0.0363(6) 0.0206(5) 0.0272(5) 0.0067(4) -0.0045(4) -0.0004(4)
N1 0.0351(7) 0.0223(6) 0.0221(6) 0.0058(5) -0.0048(5) -0.0011(5)
C2 0.0231(6) 0.0226(6) 0.0206(6) 0.0049(5) -0.0008(5) 0.0036(5)
C7 0.0242(6) 0.0206(6) 0.0217(6) 0.0044(5) 0.0007(5) 0.0035(5)
C5 0.0278(7) 0.0310(7) 0.0229(7) 0.0074(5) -0.0018(5) 0.0051(5)
C8 0.0275(7) 0.0195(6) 0.0251(7) 0.0056(5) -0.0040(5) 0.0000(5)
C1 0.0232(6) 0.0218(6) 0.0196(6) 0.0050(5) 0.0008(5) 0.0041(5)
C4 0.0255(7) 0.0300(7) 0.0220(6) 0.0018(5) -0.0030(5) 0.0028(5)
C9 0.0346(8) 0.0235(7) 0.0286(7) 0.0077(5) -0.0038(6) 0.0026(6)
C6 0.0266(7) 0.0257(7) 0.0247(7) 0.0077(5) -0.0002(5) 0.0043(5)
C3 0.0255(7) 0.0244(6) 0.0254(7) 0.0015(5) -0.0027(5) 0.0019(5)
O4 0.0355(6) 0.0224(5) 0.0307(6) 0.0082(4) -0.0080(4) -0.0007(4)
O3 0.0401(6) 0.0296(6) 0.0291(6) 0.0114(4) -0.0102(5) -0.0010(4)
O5 0.0481(7) 0.0258(6) 0.0387(7) 0.0111(5) -0.0043(5) -0.0042(5)
O6 0.0437(7) 0.0325(6) 0.0338(6) 0.0038(5) -0.0131(5) -0.0033(5)
N3 0.0313(6) 0.0307(6) 0.0224(6) 0.0062(5) -0.0015(5) 0.0085(5)
N2 0.0287(6) 0.0236(6) 0.0312(7) 0.0049(5) 0.0001(5) 0.0009(5)
C11 0.0228(6) 0.0252(7) 0.0224(6) 0.0055(5) -0.0006(5) 0.0036(5)
O8 0.0559(8) 0.0304(6) 0.0306(6) 0.0023(5) -0.0169(5) 0.0015(5)
O7 0.0546(8) 0.0385(7) 0.0328(6) 0.0166(5) -0.0108(5) 0.0068(6)
C10 0.0232(6) 0.0218(6) 0.0208(6) 0.0057(5) -0.0001(5) 0.0040(5)
C13 0.0262(7) 0.0238(6) 0.0227(6) 0.0066(5) 0.0009(5) 0.0054(5)
C14 0.0255(6) 0.0261(7) 0.0202(6) 0.0054(5) -0.0002(5) 0.0071(5)
C12 0.0235(6) 0.0220(6) 0.0242(7) 0.0032(5) 0.0010(5) 0.0022(5)
C15 0.0247(6) 0.0217(6) 0.0229(7) 0.0036(5) -0.0007(5) 0.0039(5)
C16 0.0272(7) 0.0239(7) 0.0250(7) 0.0072(5) -0.0002(5) 0.0044(5)
C17 0.090(2) 0.0720(17) 0.0634(16) 0.0331(14) -0.0032(14) -0.0151(15)
C18 0.089(2) 0.0314(10) 0.112(2) 0.0132(12) 0.0365(18) 0.0084(11)
O9 0.081(2) 0.0442(17) 0.061(2) 0.0164(14) -0.0058(17) 0.0071(15)

loop_
_atom_type_symbol
_atom_type_description
_atom_type_scat_dispersion_real
_atom_type_scat_dispersion_imag
_atom_type_scat_source
C C 0.0033 0.0016 'International Tables Vol C Tables 4.2.6.8 and 6.1.1.4'
H H 0.0000 0.0000 'International Tables Vol C Tables 4.2.6.8 and 6.1.1.4'
N N 0.0061 0.0033 'International Tables Vol C Tables 4.2.6.8 and 6.1.1.4'
O O 0.0106 0.0060 'International Tables Vol C Tables 4.2.6.8 and 6.1.1.4'

loop_
_geom_angle_atom_site_label_1
_geom_angle_atom_site_label_2
_geom_angle_atom_site_label_3
_geom_angle
_geom_angle_site_symmetry_1
_geom_angle_site_symmetry_3
C2 O1 C8 118.40(11) . .
C7 N1 H2 120.4(12) . .
C7 N1 H1 119.7(15) . .
H2 N1 H1 120(2) . .
O1 C2 C3 122.01(13) . .
O1 C2 C1 117.96(12) . .
C3 C2 C1 120.02(13) . .
O2 C7 N1 119.84(13) . .
O2 C7 C1 120.61(13) . .
N1 C7 C1 119.54(12) . .
C4 C5 C6 119.05(14) . .
C4 C5 H5 120.5 . .
C6 C5 H5 120.5 . .
O1 C8 C9 106.63(11) . .
O1 C8 H8A 110.4 . .
C9 C8 H8A 110.4 . .
O1 C8 H8B 110.4 . .
C9 C8 H8B 110.4 . .
H8A C8 H8B 108.6 . .
C6 C1 C2 117.86(13) . .
C6 C1 C7 117.20(12) . .
C2 C1 C7 124.93(12) . .
C3 C4 C5 120.68(14) . .
C3 C4 H4 119.7 . .
C5 C4 H4 119.7 . .
C8 C9 H9A 109.5 . .
C8 C9 H9B 109.5 . .
H9A C9 H9B 109.5 . .
C8 C9 H9C 109.5 . .
H9A C9 H9C 109.5 . .
H9B C9 H9C 109.5 . .
C5 C6 C1 122.02(14) . .
C5 C6 H6 119.0 . .
C1 C6 H6 119.0 . .
C4 C3 C2 120.35(14) . .
C4 C3 H3 119.8 . .
C2 C3 H3 119.8 . .
C16 O4 H7 107.6(16) . .
O7 N3 O8 124.02(13) . .
O7 N3 C14 118.24(13) . .
O8 N3 C14 117.73(13) . .
O5 N2 O6 124.62(14) . .
O5 N2 C12 117.70(13) . .
O6 N2 C12 117.68(13) . .
C12 C11 C10 118.97(13) . .
C12 C11 H11 120.5 . .
C10 C11 H11 120.5 . .
C11 C10 C15 120.20(13) . .
C11 C10 C16 117.24(12) . .
C15 C10 C16 122.57(13) . .
C12 C13 C14 116.51(14) . .
C12 C13 H13 121.7 . .
C14 C13 H13 121.7 . .
C15 C14 C13 123.39(13) . .
C15 C14 N3 119.08(13) . .
C13 C14 N3 117.53(13) . .
C11 C12 C13 122.77(14) . .
C11 C12 N2 118.95(13) . .
C13 C12 N2 118.27(13) . .
C14 C15 C10 118.16(13) . .
C14 C15 H15 120.9 . .
C10 C15 H15 120.9 . .
O3 C16 O4 124.69(14) . .
O3 C16 C10 122.21(13) . .
O4 C16 C10 113.10(12) . .
O9 C17 C18 126.2(3) . 2_655
O9 C17 H17B 105.8 . .
C18 C17 H17B 105.8 2_655 .
O9 C17 H17A 105.8 . .
C18 C17 H17A 105.8 2_655 .
H17B C17 H17A 106.2 . .
O9 C18 C17 124.1(3) . 2_655
O9 C18 H18A 106.3 . .
C17 C18 H18A 106.3 2_655 .
O9 C18 H18B 106.3 . .
C17 C18 H18B 106.3 2_655 .
H18A C18 H18B 106.4 . .
C17 O9 C18 90.2(3) . .

loop_
_geom_bond_atom_site_label_1
_geom_bond_atom_site_label_2
_geom_bond_distance
_geom_bond_site_symmetry_2
O1 C2 1.3594(17) .
O1 C8 1.4502(17) .
O2 C7 1.2542(17) .
N1 C7 1.3254(19) .
N1 H2 0.95(2) .
N1 H1 0.91(3) .
C2 C3 1.397(2) .
C2 C1 1.4180(19) .
C7 C1 1.500(2) .
C5 C4 1.389(2) .
C5 C6 1.390(2) .
C5 H5 0.9500 .
C8 C9 1.507(2) .
C8 H8A 0.9900 .
C8 H8B 0.9900 .
C1 C6 1.399(2) .
C4 C3 1.384(2) .
C4 H4 0.9500 .
C9 H9A 0.9800 .
C9 H9B 0.9800 .
C9 H9C 0.9800 .
C6 H6 0.9500 .
C3 H3 0.9500 .
O4 C16 1.3249(18) .
O4 H7 0.91(3) .
O3 C16 1.2058(19) .
O5 N2 1.2232(18) .
O6 N2 1.2235(18) .
N3 O7 1.2217(18) .
N3 O8 1.2244(18) .
N3 C14 1.4702(19) .
N2 C12 1.4703(19) .
C11 C12 1.381(2) .
C11 C10 1.3937(19) .
C11 H11 0.9500 .
C10 C15 1.394(2) .
C10 C16 1.4961(19) .
C13 C12 1.382(2) .
C13 C14 1.384(2) .
C13 H13 0.9500 .
C14 C15 1.384(2) .
C15 H15 0.9500 .
C17 O9 1.275(5) .
C17 C18 1.484(4) 2_655
C17 H17B 0.9900 .
C17 H17A 0.9900 .
C18 O9 1.392(5) .
C18 C17 1.484(4) 2_655
C18 H18A 0.9900 .
C18 H18B 0.9900 .
